data_2019565
loop_
_publ_author_name
'Soleimannejad, Janet'
'Derikvand, Zohreh'
'Koleiae, Farzaneh'

_publ_section_title
;
 A new three-dimensional coordination polymer of Sr^II^ based on
 dipicolinic acid, with different coordination environments for Sr^II^
;
_journal_coeditor_code OV3048
_journal_issue 6
_journal_name_full 'Acta Crystallographica Section C'
_journal_page_first 613
_journal_page_last 616
_journal_paper_doi 10.1107/S2053229614009668
_journal_volume 70
_journal_year 2014
_chemical_formula_iupac '[Sr3 (C7 H3 N1 O4)2 (C7 H4 N1 O4)2 (H2 O1)2] , 2H2 O'
_chemical_formula_moiety 'C28 H18 N4 O18 Sr3, 2(H2 O)'
_chemical_formula_sum 'C28 H22 N4 O20 Sr3'
_chemical_formula_weight 997.36
_chemical_name_systematic
'Poly[[diaquabis(\m~3~-2-carboxypyridine-2-carboxylato)bis(\m~4~-pyridine-2,6-dicarboxylato)tristrontium(II)] dihydrate]'
_space_group_IT_number 14
_symmetry_cell_setting monoclinic
_symmetry_space_group_name_Hall '-P 2ybc'
_symmetry_space_group_name_H-M 'P 1 21/c 1'
_atom_sites_solution_hydrogens mixed
_atom_sites_solution_primary direct
_atom_sites_solution_secondary difmap
_audit_creation_method SHELXL97
_cell_angle_alpha 90.00
_cell_angle_beta 104.4690(10)
_cell_angle_gamma 90.00
_cell_formula_units_Z 2
_cell_length_a 10.3733(5)
_cell_length_b 9.1936(4)
_cell_length_c 18.4182(8)
_cell_measurement_reflns_used 9958
_cell_measurement_temperature 296(2)
_cell_measurement_theta_max 27.50
_cell_measurement_theta_min 2.49
_cell_volume 1700.80(13)
_computing_cell_refinement 'SMART (Bruker, 2007)'
_computing_data_collection 'SMART (Bruker, 2007)'
_computing_data_reduction 'SAINT (Bruker, 2007)'
_computing_molecular_graphics 'SHELXTL (Sheldrick, 2008)'
_computing_publication_material 'SHELXTL (Sheldrick, 2008)'
_computing_structure_refinement 'SHELXL97 (Sheldrick, 2008)'
_computing_structure_solution 'SHELXS97 (Sheldrick, 2008)'
_diffrn_ambient_temperature 296(2)
_diffrn_measured_fraction_theta_full 1.000
_diffrn_measured_fraction_theta_max 0.981
_diffrn_measurement_device_type 'Bruker SMART CCD area-detector'
_diffrn_measurement_method '\f and \w'
_diffrn_radiation_monochromator graphite
_diffrn_radiation_source 'fine-focus sealed tube'
_diffrn_radiation_type MoK\a
_diffrn_radiation_wavelength 0.71073
_diffrn_reflns_av_R_equivalents 0.0324
_diffrn_reflns_av_sigmaI/netI 0.0235
_diffrn_reflns_limit_h_max 13
_diffrn_reflns_limit_h_min -13
_diffrn_reflns_limit_k_max 11
_diffrn_reflns_limit_k_min -11
_diffrn_reflns_limit_l_max 22
_diffrn_reflns_limit_l_min -22
_diffrn_reflns_number 21356
_diffrn_reflns_theta_full 25.00
_diffrn_reflns_theta_max 27.52
_diffrn_reflns_theta_min 2.28
_exptl_absorpt_coefficient_mu 4.782
_exptl_absorpt_correction_T_max 0.2779
_exptl_absorpt_correction_T_min 0.2329
_exptl_absorpt_correction_type multi-scan
_exptl_absorpt_process_details '(SADABS; Sheldrick, 2005)'
_exptl_crystal_colour colourless
_exptl_crystal_density_diffrn 1.947
_exptl_crystal_density_method 'not measured'
_exptl_crystal_description block
_exptl_crystal_F_000 984
_exptl_crystal_size_max 0.43
_exptl_crystal_size_mid 0.38
_exptl_crystal_size_min 0.36
_refine_diff_density_max 0.869
_refine_diff_density_min -0.402
_refine_ls_extinction_coef 0.0174(5)
_refine_ls_extinction_expression Fc^*^=kFc[1+0.001xFc^2^\l^3^/sin(2\q)]^-1/4^
_refine_ls_extinction_method 'SHELXL97 (Sheldrick, 2008)'
_refine_ls_goodness_of_fit_ref 1.062
_refine_ls_hydrogen_treatment constr
_refine_ls_matrix_type full
_refine_ls_number_parameters 251
_refine_ls_number_reflns 3839
_refine_ls_number_restraints 0
_refine_ls_restrained_S_all 1.062
_refine_ls_R_factor_all 0.0256
_refine_ls_R_factor_gt 0.0227
_refine_ls_shift/su_max 0.000
_refine_ls_shift/su_mean 0.000
_refine_ls_structure_factor_coef Fsqd
_refine_ls_weighting_details 'calc w = 1/[\s^2^(Fo^2^)+(0.0302P)^2^+1.4191P] where P=(Fo^2^+2Fc^2^)/3'
_refine_ls_weighting_scheme calc
_refine_ls_wR_factor_gt 0.0560
_refine_ls_wR_factor_ref 0.0571
_reflns_number_gt 3572
_reflns_number_total 3839
_reflns_threshold_expression I>2\s(I)
_cod_data_source_file ov3048sup1.cf
_cod_data_source_block I
_cod_depositor_comments 'Adding full bibliography for 2019565.cif.'
_cod_original_cell_volume 1700.79(13)
_cod_original_sg_symbol_Hall -P2ybc
_cod_original_sg_symbol_H-M 'P 21/c'
_cod_database_code 2019565

loop_
_symmetry_equiv_pos_as_xyz
'x, y, z'
'-x, y+1/2, -z+1/2'
'-x, -y, -z'
'x, -y-1/2, z-1/2'

loop_
_atom_site_type_symbol
_atom_site_label
_atom_site_fract_x
_atom_site_fract_y
_atom_site_fract_z
_atom_site_U_iso_or_equiv
_atom_site_adp_type
_atom_site_calc_flag
_atom_site_refinement_flags
_atom_site_occupancy
_atom_site_symmetry_multiplicity
_atom_site_disorder_assembly
Sr Sr1 0.429169(15) 0.052192(18) 0.096509(9) 0.00757(7) Uani d . 1 1 .
Sr Sr2 0.0000 0.0000 0.0000 0.00860(8) Uani d S 1 2 .
N N1 -0.05890(15) 0.27558(17) 0.03896(9) 0.0103(3) Uani d . 1 1 .
N N2 0.66963(15) 0.14008(18) 0.17779(9) 0.0095(3) Uani d . 1 1 .
C C1 0.16033(18) 0.2930(2) 0.11886(11) 0.0133(4) Uani d . 1 1 .
C C2 0.02716(18) 0.3615(2) 0.08591(11) 0.0116(4) Uani d . 1 1 .
C C3 -0.0028(2) 0.5018(2) 0.10372(12) 0.0160(4) Uani d . 1 1 .
H H3 0.0609 0.5589 0.1358 0.019 Uiso calc R 1 1 .
C C4 -0.1297(2) 0.5555(2) 0.07275(13) 0.0178(4) Uani d . 1 1 .
H H4 -0.1526 0.6496 0.0832 0.021 Uiso calc R 1 1 .
C C5 -0.2218(2) 0.4658(2) 0.02592(12) 0.0153(4) Uani d . 1 1 .
H H5 -0.3085 0.4974 0.0056 0.018 Uiso calc R 1 1 .
C C6 -0.18184(18) 0.3282(2) 0.00999(11) 0.0105(4) Uani d . 1 1 .
C C7 -0.27438(18) 0.2230(2) -0.04103(10) 0.0099(4) Uani d . 1 1 .
C C8 0.75994(18) -0.0145(2) 0.09605(11) 0.0100(4) Uani d . 1 1 .
C C9 0.78041(18) 0.0903(2) 0.16165(10) 0.0099(3) Uani d . 1 1 .
C C10 0.90676(18) 0.1398(2) 0.19866(11) 0.0132(4) Uani d . 1 1 .
H H10 0.9823 0.1004 0.1877 0.016 Uiso calc R 1 1 .
C C11 0.91831(19) 0.2481(2) 0.25183(11) 0.0150(4) Uani d . 1 1 .
H H11 1.0014 0.2847 0.2762 0.018 Uiso calc R 1 1 .
C C12 0.80362(19) 0.3013(2) 0.26836(11) 0.0136(4) Uani d . 1 1 .
H H12 0.8082 0.3746 0.3037 0.016 Uiso calc R 1 1 .
C C13 0.68158(18) 0.2424(2) 0.23068(10) 0.0101(4) Uani d . 1 1 .
C C77 0.55270(18) 0.2977(2) 0.24504(10) 0.0097(4) Uani d . 1 1 .
O O1 0.18794(13) 0.17345(15) 0.09723(8) 0.0150(3) Uani d . 1 1 .
O O2 0.23705(14) 0.36889(17) 0.17132(9) 0.0236(4) Uani d . 1 1 .
H H2 0.3159 0.3364 0.1862 0.028 Uiso d R 1 1 .
O O3 -0.39752(12) 0.24446(16) -0.05602(8) 0.0136(3) Uani d . 1 1 .
O O4 -0.22098(12) 0.11491(15) -0.06335(8) 0.0113(3) Uani d . 1 1 .
O O5 0.44715(12) 0.23118(15) 0.21000(8) 0.0134(3) Uani d . 1 1 .
O O6 0.55610(13) 0.40241(16) 0.28713(8) 0.0156(3) Uani d . 1 1 .
O O7 0.64358(13) -0.02905(15) 0.05541(8) 0.0117(3) Uani d . 1 1 .
O O8 0.86292(13) -0.07439(15) 0.08574(8) 0.0131(3) Uani d . 1 1 .
O O9 0.46618(14) 0.30997(16) 0.05084(8) 0.0157(3) Uani d . 1 1 .
H H9B 0.5163 0.3069 0.0207 0.019 Uiso d R 1 1 .
H H9A 0.5063 0.3758 0.0804 0.019 Uiso d R 1 1 .
O O2S 0.57078(18) 0.55022(17) 0.14218(9) 0.0277(4) Uani d . 1 1 .
H H2B 0.5242 0.6216 0.1210 0.033 Uiso d R 1 1 U
H H2A 0.5784 0.5635 0.1887 0.033 Uiso d R 1 1 U

loop_
_atom_site_aniso_label
_atom_site_aniso_U_11
_atom_site_aniso_U_22
_atom_site_aniso_U_33
_atom_site_aniso_U_12
_atom_site_aniso_U_13
_atom_site_aniso_U_23
Sr1 0.01112(9) 0.00716(11) 0.00555(11) -0.00024(6) 0.00421(6) -0.00065(6)
Sr2 0.01046(11) 0.00764(14) 0.00920(13) 0.00101(8) 0.00523(9) -0.00166(9)
N1 0.0138(7) 0.0086(8) 0.0104(8) -0.0004(6) 0.0064(6) -0.0017(6)
N2 0.0146(7) 0.0083(8) 0.0062(8) 0.0003(6) 0.0037(6) 0.0008(6)
C1 0.0152(8) 0.0126(10) 0.0136(10) -0.0008(7) 0.0063(7) -0.0037(7)
C2 0.0141(8) 0.0111(10) 0.0110(10) -0.0004(7) 0.0055(7) -0.0013(7)
C3 0.0180(9) 0.0127(10) 0.0176(11) -0.0015(7) 0.0048(8) -0.0045(8)
C4 0.0219(10) 0.0089(10) 0.0233(12) 0.0032(7) 0.0066(8) -0.0038(8)
C5 0.0164(9) 0.0117(10) 0.0180(11) 0.0026(7) 0.0047(8) 0.0000(8)
C6 0.0143(8) 0.0089(9) 0.0096(9) -0.0010(7) 0.0054(7) 0.0007(7)
C7 0.0159(8) 0.0074(9) 0.0076(9) -0.0005(7) 0.0054(7) 0.0025(7)
C8 0.0163(8) 0.0080(9) 0.0083(9) 0.0007(7) 0.0076(7) 0.0032(7)
C9 0.0155(8) 0.0091(9) 0.0063(9) 0.0000(7) 0.0053(7) 0.0020(7)
C10 0.0134(8) 0.0161(10) 0.0110(10) 0.0012(7) 0.0051(7) 0.0024(7)
C11 0.0151(8) 0.0195(11) 0.0099(10) -0.0038(7) 0.0022(7) -0.0002(8)
C12 0.0207(9) 0.0119(10) 0.0087(10) -0.0023(7) 0.0045(7) -0.0019(7)
C13 0.0163(8) 0.0093(9) 0.0056(9) 0.0004(7) 0.0046(7) 0.0017(7)
C77 0.0157(8) 0.0101(9) 0.0034(9) 0.0016(7) 0.0028(7) 0.0022(7)
O1 0.0148(6) 0.0125(7) 0.0175(8) 0.0020(5) 0.0038(5) -0.0068(6)
O2 0.0165(7) 0.0208(9) 0.0286(9) 0.0050(6) -0.0035(6) -0.0156(7)
O3 0.0133(6) 0.0137(7) 0.0141(7) 0.0012(5) 0.0041(5) -0.0010(5)
O4 0.0144(6) 0.0083(7) 0.0117(7) 0.0009(5) 0.0039(5) -0.0023(5)
O5 0.0141(6) 0.0142(7) 0.0125(7) 0.0008(5) 0.0045(5) -0.0044(5)
O6 0.0213(7) 0.0146(7) 0.0113(7) 0.0026(6) 0.0051(5) -0.0060(6)
O7 0.0149(6) 0.0126(7) 0.0090(7) -0.0002(5) 0.0055(5) -0.0021(5)
O8 0.0162(6) 0.0124(7) 0.0138(7) 0.0025(5) 0.0093(5) 0.0006(5)
O9 0.0235(7) 0.0134(7) 0.0124(7) 0.0011(6) 0.0089(6) 0.0009(6)
O2S 0.0483(10) 0.0182(9) 0.0167(9) 0.0110(7) 0.0084(7) 0.0025(6)

loop_
_atom_type_symbol
_atom_type_description
_atom_type_scat_dispersion_real
_atom_type_scat_dispersion_imag
_atom_type_scat_source
C C 0.0033 0.0016 'International Tables Vol C Tables 4.2.6.8 and 6.1.1.4'
H H 0.0000 0.0000 'International Tables Vol C Tables 4.2.6.8 and 6.1.1.4'
N N 0.0061 0.0033 'International Tables Vol C Tables 4.2.6.8 and 6.1.1.4'
O O 0.0106 0.0060 'International Tables Vol C Tables 4.2.6.8 and 6.1.1.4'
Sr Sr -1.5307 3.2498 'International Tables Vol C Tables 4.2.6.8 and 6.1.1.4'

loop_
_geom_angle_atom_site_label_1
_geom_angle_atom_site_label_2
_geom_angle_atom_site_label_3
_geom_angle_site_symmetry_1
_geom_angle_site_symmetry_3
_geom_angle
O6 Sr1 O9 2_645 . 142.98(5)
O6 Sr1 O4 2_645 3 75.33(4)
O9 Sr1 O4 . 3 130.61(4)
O6 Sr1 O5 2_645 . 71.86(5)
O9 Sr1 O5 . . 72.37(4)
O4 Sr1 O5 3 . 116.54(4)
O6 Sr1 O7 2_645 . 102.34(4)
O9 Sr1 O7 . . 87.80(4)
O4 Sr1 O7 3 . 118.55(4)
O5 Sr1 O7 . . 120.61(4)
O6 Sr1 N2 2_645 . 80.80(5)
O9 Sr1 N2 . . 73.29(5)
O4 Sr1 N2 3 . 155.38(5)
O5 Sr1 N2 . . 59.90(4)
O7 Sr1 N2 . . 60.84(4)
O6 Sr1 O7 2_645 3_655 140.81(4)
O9 Sr1 O7 . 3_655 76.20(4)
O4 Sr1 O7 3 3_655 73.19(4)
O5 Sr1 O7 . 3_655 144.43(4)
O7 Sr1 O7 . 3_655 73.67(5)
N2 Sr1 O7 . 3_655 125.18(4)
O6 Sr1 O1 2_645 . 94.56(4)
O9 Sr1 O1 . . 80.69(4)
O4 Sr1 O1 3 . 62.30(4)
O5 Sr1 O1 . . 68.00(4)
O7 Sr1 O1 . . 162.74(4)
N2 Sr1 O1 . . 126.51(4)
O7 Sr1 O1 3_655 . 91.02(4)
O6 Sr1 O3 2_645 3 71.05(4)
O9 Sr1 O3 . 3 145.00(4)
O4 Sr1 O3 3 3 48.05(4)
O5 Sr1 O3 . 3 142.60(4)
O7 Sr1 O3 . 3 72.59(4)
N2 Sr1 O3 . 3 117.83(4)
O7 Sr1 O3 3_655 3 70.65(4)
O1 Sr1 O3 . 3 110.35(4)
O6 Sr1 C7 2_645 3 75.24(5)
O9 Sr1 C7 . 3 140.08(5)
O4 Sr1 C7 3 3 24.21(4)
O5 Sr1 C7 . 3 135.72(5)
O7 Sr1 C7 . 3 94.63(5)
N2 Sr1 C7 . 3 140.93(5)
O7 Sr1 C7 3_655 3 66.46(5)
O1 Sr1 C7 . 3 86.21(5)
O3 Sr1 C7 3 3 24.37(4)
O6 Sr1 Sr1 2_645 3_655 128.56(3)
O9 Sr1 Sr1 . 3_655 79.92(3)
O4 Sr1 Sr1 3 3_655 96.32(3)
O5 Sr1 Sr1 . 3_655 146.03(3)
O7 Sr1 Sr1 . 3_655 37.54(3)
N2 Sr1 Sr1 . 3_655 93.81(3)
O7 Sr1 Sr1 3_655 3_655 36.13(3)
O1 Sr1 Sr1 . 3_655 126.73(3)
O3 Sr1 Sr1 3 3_655 66.78(3)
C7 Sr1 Sr1 3 3_655 78.23(3)
O6 Sr1 Sr2 2_645 . 97.15(3)
O9 Sr1 Sr2 . . 100.79(3)
O4 Sr1 Sr2 3 . 30.65(3)
O5 Sr1 Sr2 . . 104.69(3)
O7 Sr1 Sr2 . . 134.24(3)
N2 Sr1 Sr2 . . 164.41(3)
O7 Sr1 Sr2 3_655 . 65.28(3)
O1 Sr1 Sr2 . . 37.98(3)
O3 Sr1 Sr2 3 . 75.42(3)
C7 Sr1 Sr2 3 . 51.27(3)
Sr1 Sr1 Sr2 3_655 . 99.387(6)
O8 Sr2 O8 3_655 1_455 180.00(8)
O8 Sr2 O4 3_655 3 79.07(4)
O8 Sr2 O4 1_455 3 100.93(4)
O8 Sr2 O4 3_655 . 100.93(4)
O8 Sr2 O4 1_455 . 79.07(4)
O4 Sr2 O4 3 . 180.00(5)
O8 Sr2 N1 3_655 . 96.48(5)
O8 Sr2 N1 1_455 . 83.52(5)
O4 Sr2 N1 3 . 120.04(4)
O4 Sr2 N1 . . 59.96(4)
O8 Sr2 N1 3_655 3 83.52(5)
O8 Sr2 N1 1_455 3 96.48(5)
O4 Sr2 N1 3 3 59.96(4)
O4 Sr2 N1 . 3 120.04(4)
N1 Sr2 N1 . 3 180.00(6)
O8 Sr2 O1 3_655 . 80.26(4)
O8 Sr2 O1 1_455 . 99.74(4)
O4 Sr2 O1 3 . 62.34(4)
O4 Sr2 O1 . . 117.66(4)
N1 Sr2 O1 . . 58.03(4)
N1 Sr2 O1 3 . 121.97(4)
O8 Sr2 O1 3_655 3 99.74(4)
O8 Sr2 O1 1_455 3 80.26(4)
O4 Sr2 O1 3 3 117.66(4)
O4 Sr2 O1 . 3 62.34(4)
N1 Sr2 O1 . 3 121.97(4)
N1 Sr2 O1 3 3 58.03(4)
O1 Sr2 O1 . 3 180.0
O8 Sr2 C8 3_655 1_455 163.15(5)
O8 Sr2 C8 1_455 1_455 16.85(5)
O4 Sr2 C8 3 1_455 116.17(4)
O4 Sr2 C8 . 1_455 63.83(4)
N1 Sr2 C8 . 1_455 70.13(4)
N1 Sr2 C8 3 1_455 109.87(4)
O1 Sr2 C8 . 1_455 99.99(4)
O1 Sr2 C8 3 1_455 80.01(4)
O8 Sr2 C8 3_655 3_655 16.85(5)
O8 Sr2 C8 1_455 3_655 163.15(5)
O4 Sr2 C8 3 3_655 63.83(4)
O4 Sr2 C8 . 3_655 116.17(4)
N1 Sr2 C8 . 3_655 109.87(4)
N1 Sr2 C8 3 3_655 70.13(4)
O1 Sr2 C8 . 3_655 80.01(4)
O1 Sr2 C8 3 3_655 99.99(4)
C8 Sr2 C8 1_455 3_655 180.00(5)
O8 Sr2 Sr1 3_655 . 62.68(3)
O8 Sr2 Sr1 1_455 . 117.32(3)
O4 Sr2 Sr1 3 . 31.56(3)
O4 Sr2 Sr1 . . 148.44(3)
N1 Sr2 Sr1 . . 93.60(3)
N1 Sr2 Sr1 3 . 86.40(3)
O1 Sr2 Sr1 . . 37.17(3)
O1 Sr2 Sr1 3 . 142.83(3)
C8 Sr2 Sr1 1_455 . 126.49(3)
C8 Sr2 Sr1 3_655 . 53.51(3)
O8 Sr2 Sr1 3_655 3 117.32(3)
O8 Sr2 Sr1 1_455 3 62.68(3)
O4 Sr2 Sr1 3 3 148.44(3)
O4 Sr2 Sr1 . 3 31.55(3)
N1 Sr2 Sr1 . 3 86.40(3)
N1 Sr2 Sr1 3 3 93.60(3)
O1 Sr2 Sr1 . 3 142.83(3)
O1 Sr2 Sr1 3 3 37.17(3)
C8 Sr2 Sr1 1_455 3 53.51(3)
C8 Sr2 Sr1 3_655 3 126.49(3)
Sr1 Sr2 Sr1 . 3 180.0
C2 N1 C6 . . 117.31(16)
C2 N1 Sr2 . . 124.01(12)
C6 N1 Sr2 . . 118.68(12)
C9 N2 C13 . . 118.30(16)
C9 N2 Sr1 . . 120.11(12)
C13 N2 Sr1 . . 121.36(11)
O1 C1 O2 . . 125.19(18)
O1 C1 C2 . . 120.69(17)
O2 C1 C2 . . 114.10(17)
N1 C2 C3 . . 123.46(17)
N1 C2 C1 . . 114.34(17)
C3 C2 C1 . . 122.21(17)
C2 C3 C4 . . 118.63(19)
C2 C3 H3 . . 120.7
C4 C3 H3 . . 120.7
C5 C4 C3 . . 118.65(19)
C5 C4 H4 . . 120.7
C3 C4 H4 . . 120.7
C6 C5 C4 . . 118.59(18)
C6 C5 H5 . . 120.7
C4 C5 H5 . . 120.7
N1 C6 C5 . . 123.31(18)
N1 C6 C7 . . 114.11(16)
C5 C6 C7 . . 122.57(17)
O3 C7 O4 . . 124.13(18)
O3 C7 C6 . . 119.32(17)
O4 C7 C6 . . 116.48(16)
O3 C7 Sr1 . 3 68.44(10)
O4 C7 Sr1 . 3 57.96(9)
C6 C7 Sr1 . 3 160.48(13)
O8 C8 O7 . . 126.06(18)
O8 C8 C9 . . 116.28(17)
O7 C8 C9 . . 117.60(16)
O8 C8 Sr2 . 1_655 34.72(9)
O7 C8 Sr2 . 1_655 114.41(12)
C9 C8 Sr2 . 1_655 114.48(11)
N2 C9 C10 . . 122.33(18)
N2 C9 C8 . . 115.91(16)
C10 C9 C8 . . 121.58(16)
C11 C10 C9 . . 119.11(17)
C11 C10 H10 . . 120.4
C9 C10 H10 . . 120.4
C10 C11 C12 . . 118.85(17)
C10 C11 H11 . . 120.6
C12 C11 H11 . . 120.6
C11 C12 C13 . . 118.39(18)
C11 C12 H12 . . 120.8
C13 C12 H12 . . 120.8
N2 C13 C12 . . 122.95(17)
N2 C13 C77 . . 115.97(16)
C12 C13 C77 . . 121.01(17)
O6 C77 O5 . . 125.29(17)
O6 C77 C13 . . 118.99(16)
O5 C77 C13 . . 115.70(16)
C1 O1 Sr1 . . 130.76(12)
C1 O1 Sr2 . . 122.50(12)
Sr1 O1 Sr2 . . 104.85(4)
C1 O2 H2 . . 114.5
C7 O3 Sr1 . 3 87.19(11)
C7 O4 Sr2 . . 127.06(12)
C7 O4 Sr1 . 3 97.83(10)
Sr2 O4 Sr1 . 3 117.79(5)
C77 O5 Sr1 . . 125.58(11)
C77 O6 Sr1 . 2_655 161.64(13)
C8 O7 Sr1 . . 123.58(12)
C8 O7 Sr1 . 3_655 126.79(11)
Sr1 O7 Sr1 . 3_655 106.33(5)
C8 O8 Sr2 . 1_655 128.43(12)
Sr1 O9 H9B . . 110.4
Sr1 O9 H9A . . 122.4
H9B O9 H9A . . 99.1
H2B O2S H2A . . 104.6

loop_
_geom_bond_atom_site_label_1
_geom_bond_atom_site_label_2
_geom_bond_site_symmetry_2
_geom_bond_distance
_geom_bond_publ_flag
Sr1 O6 2_645 2.5197(14) y
Sr1 O9 . 2.5754(14) y
Sr1 O4 3 2.5958(13) y
Sr1 O5 . 2.6301(14) y
Sr1 O7 . 2.6304(13) y
Sr1 N2 . 2.6926(15) y
Sr1 O7 3_655 2.7183(14) y
Sr1 O1 . 2.7425(13) y
Sr1 O3 3 2.8248(14) y
Sr1 C7 3 3.0337(19) y
Sr1 Sr1 3_655 4.2813(4) n
Sr1 Sr2 . 4.3880(3) n
Sr2 O8 3_655 2.4710(13) n
Sr2 O8 1_455 2.4710(13) y
Sr2 O4 3 2.5289(13) n
Sr2 O4 . 2.5289(13) y
Sr2 N1 . 2.7434(16) y
Sr2 N1 3 2.7434(16) n
Sr2 O1 . 2.7939(13) y
Sr2 O1 3 2.7939(13) n
Sr2 C8 1_455 3.3985(18) n
Sr2 C8 3_655 3.3985(18) n
Sr2 Sr1 3 4.3880(2) ?
N1 C2 . 1.336(2) ?
N1 C6 . 1.343(2) ?
N2 C9 . 1.338(2) ?
N2 C13 . 1.338(2) ?
C1 O1 . 1.227(2) ?
C1 O2 . 1.292(2) ?
C1 C2 . 1.502(3) ?
C2 C3 . 1.385(3) ?
C3 C4 . 1.389(3) ?
C3 H3 . 0.9300 ?
C4 C5 . 1.387(3) ?
C4 H4 . 0.9300 ?
C5 C6 . 1.385(3) ?
C5 H5 . 0.9300 ?
C6 C7 . 1.513(3) ?
C7 O3 . 1.253(2) ?
C7 O4 . 1.256(2) ?
C7 Sr1 3 3.0337(19) ?
C8 O8 . 1.257(2) ?
C8 O7 . 1.258(2) ?
C8 C9 . 1.518(3) ?
C8 Sr2 1_655 3.3985(18) ?
C9 C10 . 1.394(3) ?
C10 C11 . 1.381(3) ?
C10 H10 . 0.9300 ?
C11 C12 . 1.389(3) ?
C11 H11 . 0.9300 ?
C12 C13 . 1.392(3) ?
C12 H12 . 0.9300 ?
C13 C77 . 1.514(2) ?
C77 O6 . 1.231(2) ?
C77 O5 . 1.279(2) ?
O2 H2 . 0.8500 ?
O3 Sr1 3 2.8248(14) ?
O4 Sr1 3 2.5958(13) ?
O6 Sr1 2_655 2.5197(14) ?
O7 Sr1 3_655 2.7183(14) ?
O8 Sr2 1_655 2.4710(13) ?
O9 H9B . 0.8500 ?
O9 H9A . 0.8500 ?
O2S H2B . 0.8500 ?
O2S H2A . 0.8500 ?

loop_
_geom_hbond_atom_site_label_D
_geom_hbond_atom_site_label_H
_geom_hbond_atom_site_label_A
_geom_hbond_site_symmetry_A
_geom_hbond_distance_DH
_geom_hbond_distance_HA
_geom_hbond_distance_DA
_geom_hbond_angle_DHA
O2 H2 O5 . 0.85 1.64 2.4666(19) 164.4
O9 H9B O3 1_655 0.85 1.94 2.7615(19) 162.5
O9 H9A O2S . 0.85 1.98 2.824(2) 169.8
O2S H2B O3 3_565 0.85 1.97 2.808(2) 167.7
O2S H2A O5 2_655 0.85 2.48 3.235(2) 147.8
O2S H2A O6 . 0.85 2.40 3.033(2) 132.2

loop_
_geom_torsion_atom_site_label_1
_geom_torsion_atom_site_label_2
_geom_torsion_atom_site_label_3
_geom_torsion_atom_site_label_4
_geom_torsion_site_symmetry_1
_geom_torsion_site_symmetry_4
_geom_torsion
O6 Sr1 Sr2 O8 2_645 3_655 -160.26(5)
O9 Sr1 Sr2 O8 . 3_655 52.27(5)
O4 Sr1 Sr2 O8 3 3_655 -115.70(7)
O5 Sr1 Sr2 O8 . 3_655 126.68(5)
O7 Sr1 Sr2 O8 . 3_655 -45.25(6)
N2 Sr1 Sr2 O8 . 3_655 118.33(13)
O7 Sr1 Sr2 O8 3_655 3_655 -16.93(5)
O1 Sr1 Sr2 O8 . 3_655 111.49(6)
O3 Sr1 Sr2 O8 3 3_655 -92.03(5)
C7 Sr1 Sr2 O8 3 3_655 -95.72(6)
Sr1 Sr1 Sr2 O8 3_655 3_655 -29.15(4)
O6 Sr1 Sr2 O8 2_645 1_455 19.74(5)
O9 Sr1 Sr2 O8 . 1_455 -127.73(5)
O4 Sr1 Sr2 O8 3 1_455 64.30(7)
O5 Sr1 Sr2 O8 . 1_455 -53.32(5)
O7 Sr1 Sr2 O8 . 1_455 134.75(6)
N2 Sr1 Sr2 O8 . 1_455 -61.67(13)
O7 Sr1 Sr2 O8 3_655 1_455 163.07(5)
O1 Sr1 Sr2 O8 . 1_455 -68.51(6)
O3 Sr1 Sr2 O8 3 1_455 87.97(5)
C7 Sr1 Sr2 O8 3 1_455 84.28(6)
Sr1 Sr1 Sr2 O8 3_655 1_455 150.85(4)
O6 Sr1 Sr2 O4 2_645 3 -44.57(7)
O9 Sr1 Sr2 O4 . 3 167.97(7)
O5 Sr1 Sr2 O4 . 3 -117.62(7)
O7 Sr1 Sr2 O4 . 3 70.44(7)
N2 Sr1 Sr2 O4 . 3 -125.97(14)
O7 Sr1 Sr2 O4 3_655 3 98.76(7)
O1 Sr1 Sr2 O4 . 3 -132.82(8)
O3 Sr1 Sr2 O4 3 3 23.67(6)
C7 Sr1 Sr2 O4 3 3 19.97(7)
Sr1 Sr1 Sr2 O4 3_655 3 86.54(6)
O6 Sr1 Sr2 O4 2_645 . 135.43(7)
O9 Sr1 Sr2 O4 . . -12.03(7)
O4 Sr1 Sr2 O4 3 . 180.0
O5 Sr1 Sr2 O4 . . 62.37(7)
O7 Sr1 Sr2 O4 . . -109.56(7)
N2 Sr1 Sr2 O4 . . 54.02(14)
O7 Sr1 Sr2 O4 3_655 . -81.24(7)
O1 Sr1 Sr2 O4 . . 47.18(8)
O3 Sr1 Sr2 O4 3 . -156.33(6)
C7 Sr1 Sr2 O4 3 . -160.03(7)
Sr1 Sr1 Sr2 O4 3_655 . -93.46(6)
O6 Sr1 Sr2 N1 2_645 . 104.30(5)
O9 Sr1 Sr2 N1 . . -43.17(5)
O4 Sr1 Sr2 N1 3 . 148.86(7)
O5 Sr1 Sr2 N1 . . 31.24(5)
O7 Sr1 Sr2 N1 . . -140.69(5)
N2 Sr1 Sr2 N1 . . 22.89(13)
O7 Sr1 Sr2 N1 3_655 . -112.37(5)
O1 Sr1 Sr2 N1 . . 16.05(6)
O3 Sr1 Sr2 N1 3 . 172.53(4)
C7 Sr1 Sr2 N1 3 . 168.84(6)
Sr1 Sr1 Sr2 N1 3_655 . -124.59(3)
O6 Sr1 Sr2 N1 2_645 3 -75.70(5)
O9 Sr1 Sr2 N1 . 3 136.83(5)
O4 Sr1 Sr2 N1 3 3 -31.14(7)
O5 Sr1 Sr2 N1 . 3 -148.76(5)
O7 Sr1 Sr2 N1 . 3 39.31(5)
N2 Sr1 Sr2 N1 . 3 -157.11(13)
O7 Sr1 Sr2 N1 3_655 3 67.63(5)
O1 Sr1 Sr2 N1 . 3 -163.95(6)
O3 Sr1 Sr2 N1 3 3 -7.47(4)
C7 Sr1 Sr2 N1 3 3 -11.16(6)
Sr1 Sr1 Sr2 N1 3_655 3 55.41(3)
O6 Sr1 Sr2 O1 2_645 . 88.25(6)
O9 Sr1 Sr2 O1 . . -59.21(6)
O4 Sr1 Sr2 O1 3 . 132.82(8)
O5 Sr1 Sr2 O1 . . 15.19(6)
O7 Sr1 Sr2 O1 . . -156.74(7)
N2 Sr1 Sr2 O1 . . 6.84(14)
O7 Sr1 Sr2 O1 3_655 . -128.42(6)
O3 Sr1 Sr2 O1 3 . 156.48(6)
C7 Sr1 Sr2 O1 3 . 152.79(7)
Sr1 Sr1 Sr2 O1 3_655 . -140.64(5)
O6 Sr1 Sr2 O1 2_645 3 -91.75(6)
O9 Sr1 Sr2 O1 . 3 120.79(6)
O4 Sr1 Sr2 O1 3 3 -47.18(8)
O5 Sr1 Sr2 O1 . 3 -164.81(6)
O7 Sr1 Sr2 O1 . 3 23.26(7)
N2 Sr1 Sr2 O1 . 3 -173.16(14)
O7 Sr1 Sr2 O1 3_655 3 51.58(6)
O1 Sr1 Sr2 O1 . 3 180.0
O3 Sr1 Sr2 O1 3 3 -23.52(6)
C7 Sr1 Sr2 O1 3 3 -27.21(7)
Sr1 Sr1 Sr2 O1 3_655 3 39.36(5)
O6 Sr1 Sr2 C8 2_645 1_455 36.45(5)
O9 Sr1 Sr2 C8 . 1_455 -111.02(5)
O4 Sr1 Sr2 C8 3 1_455 81.01(7)
O5 Sr1 Sr2 C8 . 1_455 -36.61(5)
O7 Sr1 Sr2 C8 . 1_455 151.46(6)
N2 Sr1 Sr2 C8 . 1_455 -44.96(13)
O7 Sr1 Sr2 C8 3_655 1_455 179.78(5)
O1 Sr1 Sr2 C8 . 1_455 -51.80(6)
O3 Sr1 Sr2 C8 3 1_455 104.68(5)
C7 Sr1 Sr2 C8 3 1_455 100.99(6)
Sr1 Sr1 Sr2 C8 3_655 1_455 167.56(4)
O6 Sr1 Sr2 C8 2_645 3_655 -143.55(5)
O9 Sr1 Sr2 C8 . 3_655 68.98(5)
O4 Sr1 Sr2 C8 3 3_655 -98.99(7)
O5 Sr1 Sr2 C8 . 3_655 143.39(5)
O7 Sr1 Sr2 C8 . 3_655 -28.54(6)
N2 Sr1 Sr2 C8 . 3_655 135.04(13)
O7 Sr1 Sr2 C8 3_655 3_655 -0.22(5)
O1 Sr1 Sr2 C8 . 3_655 128.20(6)
O3 Sr1 Sr2 C8 3 3_655 -75.32(5)
C7 Sr1 Sr2 C8 3 3_655 -79.01(6)
Sr1 Sr1 Sr2 C8 3_655 3_655 -12.44(4)
O8 Sr2 N1 C2 3_655 . -75.13(15)
O8 Sr2 N1 C2 1_455 . 104.87(15)
O4 Sr2 N1 C2 3 . 5.98(16)
O4 Sr2 N1 C2 . . -174.03(16)
O1 Sr2 N1 C2 . . -0.89(13)
O1 Sr2 N1 C2 3 . 179.11(13)
C8 Sr2 N1 C2 1_455 . 115.41(15)
C8 Sr2 N1 C2 3_655 . -64.59(15)
Sr1 Sr2 N1 C2 . . -12.24(14)
Sr1 Sr2 N1 C2 3 . 167.76(14)
O8 Sr2 N1 C6 3_655 . 105.51(14)
O8 Sr2 N1 C6 1_455 . -74.49(14)
O4 Sr2 N1 C6 3 . -173.38(12)
O4 Sr2 N1 C6 . . 6.62(12)
O1 Sr2 N1 C6 . . 179.76(15)
O1 Sr2 N1 C6 3 . -0.24(15)
C8 Sr2 N1 C6 1_455 . -63.95(13)
C8 Sr2 N1 C6 3_655 . 116.05(13)
Sr1 Sr2 N1 C6 . . 168.40(13)
Sr1 Sr2 N1 C6 3 . -11.60(13)
O6 Sr1 N2 C9 2_645 . 104.19(14)
O9 Sr1 N2 C9 . . -102.56(14)
O4 Sr1 N2 C9 3 . 89.93(17)
O5 Sr1 N2 C9 . . 178.48(15)
O7 Sr1 N2 C9 . . -5.58(13)
O7 Sr1 N2 C9 3_655 . -43.64(15)
O1 Sr1 N2 C9 . . -166.94(12)
O3 Sr1 N2 C9 3 . 41.41(15)
C7 Sr1 N2 C9 3 . 51.70(17)
Sr1 Sr1 N2 C9 3_655 . -24.28(14)
Sr2 Sr1 N2 C9 . . -172.17(10)
O6 Sr1 N2 C13 2_645 . -81.36(14)
O9 Sr1 N2 C13 . . 71.89(14)
O4 Sr1 N2 C13 3 . -95.62(17)
O5 Sr1 N2 C13 . . -7.06(13)
O7 Sr1 N2 C13 . . 168.87(15)
O7 Sr1 N2 C13 3_655 . 130.81(13)
O1 Sr1 N2 C13 . . 7.52(16)
O3 Sr1 N2 C13 3 . -144.14(13)
C7 Sr1 N2 C13 3 . -133.85(13)
Sr1 Sr1 N2 C13 3_655 . 150.17(13)
Sr2 Sr1 N2 C13 . . 2.3(2)
C6 N1 C2 C3 . . -2.3(3)
Sr2 N1 C2 C3 . . 178.36(15)
C6 N1 C2 C1 . . 177.24(16)
Sr2 N1 C2 C1 . . -2.1(2)
O1 C1 C2 N1 . . 6.8(3)
O2 C1 C2 N1 . . -171.54(17)
O1 C1 C2 C3 . . -173.7(2)
O2 C1 C2 C3 . . 8.0(3)
N1 C2 C3 C4 . . 1.6(3)
C1 C2 C3 C4 . . -177.87(19)
C2 C3 C4 C5 . . 0.7(3)
C3 C4 C5 C6 . . -2.2(3)
C2 N1 C6 C5 . . 0.7(3)
Sr2 N1 C6 C5 . . -179.93(15)
C2 N1 C6 C7 . . -178.51(16)
Sr2 N1 C6 C7 . . 0.9(2)
C4 C5 C6 N1 . . 1.5(3)
C4 C5 C6 C7 . . -179.36(19)
N1 C6 C7 O3 . . 162.32(17)
C5 C6 C7 O3 . . -16.9(3)
N1 C6 C7 O4 . . -14.9(2)
C5 C6 C7 O4 . . 165.93(18)
N1 C6 C7 Sr1 . 3 53.5(4)
C5 C6 C7 Sr1 . 3 -125.7(3)
C13 N2 C9 C10 . . 1.0(3)
Sr1 N2 C9 C10 . . 175.57(14)
C13 N2 C9 C8 . . -174.17(16)
Sr1 N2 C9 C8 . . 0.5(2)
O8 C8 C9 N2 . . -172.30(17)
O7 C8 C9 N2 . . 10.6(3)
Sr2 C8 C9 N2 1_655 . 149.19(13)
O8 C8 C9 C10 . . 12.5(3)
O7 C8 C9 C10 . . -164.59(18)
Sr2 C8 C9 C10 1_655 . -26.0(2)
N2 C9 C10 C11 . . -2.6(3)
C8 C9 C10 C11 . . 172.24(18)
C9 C10 C11 C12 . . 1.9(3)
C10 C11 C12 C13 . . 0.3(3)
C9 N2 C13 C12 . . 1.4(3)
Sr1 N2 C13 C12 . . -173.15(14)
C9 N2 C13 C77 . . 178.35(16)
Sr1 N2 C13 C77 . . 3.8(2)
C11 C12 C13 N2 . . -2.0(3)
C11 C12 C13 C77 . . -178.84(18)
N2 C13 C77 O6 . . -172.34(17)
C12 C13 C77 O6 . . 4.7(3)
N2 C13 C77 O5 . . 6.2(2)
C12 C13 C77 O5 . . -176.83(17)
O2 C1 O1 Sr1 . . -28.2(3)
C2 C1 O1 Sr1 . . 153.67(13)
O2 C1 O1 Sr2 . . 169.93(15)
C2 C1 O1 Sr2 . . -8.2(3)
O6 Sr1 O1 C1 2_645 . 99.98(18)
O9 Sr1 O1 C1 . . -43.01(18)
O4 Sr1 O1 C1 3 . 170.78(19)
O5 Sr1 O1 C1 . . 31.63(17)
O7 Sr1 O1 C1 . . -91.8(2)
N2 Sr1 O1 C1 . . 18.0(2)
O7 Sr1 O1 C1 3_655 . -118.85(18)
O3 Sr1 O1 C1 3 . 171.45(17)
C7 Sr1 O1 C1 3 . 174.82(18)
Sr1 Sr1 O1 C1 3_655 . -112.91(17)
Sr2 Sr1 O1 C1 . . -164.2(2)
O6 Sr1 O1 Sr2 2_645 . -95.79(5)
O9 Sr1 O1 Sr2 . . 121.22(5)
O4 Sr1 O1 Sr2 3 . -24.98(4)
O5 Sr1 O1 Sr2 . . -164.13(6)
O7 Sr1 O1 Sr2 . . 72.45(15)
N2 Sr1 O1 Sr2 . . -177.72(5)
O7 Sr1 O1 Sr2 3_655 . 45.38(5)
O3 Sr1 O1 Sr2 3 . -24.32(6)
C7 Sr1 O1 Sr2 3 . -20.94(5)
Sr1 Sr1 O1 Sr2 3_655 . 51.32(6)
O8 Sr2 O1 C1 3_655 . 108.86(16)
O8 Sr2 O1 C1 1_455 . -71.14(16)
O4 Sr2 O1 C1 3 . -168.44(17)
O4 Sr2 O1 C1 . . 11.56(17)
N1 Sr2 O1 C1 . . 4.85(15)
N1 Sr2 O1 C1 3 . -175.15(15)
C8 Sr2 O1 C1 1_455 . -54.03(16)
C8 Sr2 O1 C1 3_655 . 125.97(16)
Sr1 Sr2 O1 C1 . . 165.88(18)
Sr1 Sr2 O1 C1 3 . -14.12(18)
O8 Sr2 O1 Sr1 3_655 . -57.01(5)
O8 Sr2 O1 Sr1 1_455 . 122.99(5)
O4 Sr2 O1 Sr1 3 . 25.68(4)
O4 Sr2 O1 Sr1 . . -154.32(4)
N1 Sr2 O1 Sr1 . . -161.02(7)
N1 Sr2 O1 Sr1 3 . 18.98(7)
C8 Sr2 O1 Sr1 1_455 . 140.09(5)
C8 Sr2 O1 Sr1 3_655 . -39.91(5)
Sr1 Sr2 O1 Sr1 3 . 180.0
O4 C7 O3 Sr1 . 3 16.85(18)
C6 C7 O3 Sr1 . 3 -160.13(15)
O3 C7 O4 Sr2 . . -152.46(14)
C6 C7 O4 Sr2 . . 24.6(2)
Sr1 C7 O4 Sr2 3 . -133.92(13)
O3 C7 O4 Sr1 . 3 -18.5(2)
C6 C7 O4 Sr1 . 3 158.51(13)
O8 Sr2 O4 C7 3_655 . -108.39(14)
O8 Sr2 O4 C7 1_455 . 71.61(14)
N1 Sr2 O4 C7 . . -17.18(14)
N1 Sr2 O4 C7 3 . 162.82(14)
O1 Sr2 O4 C7 . . -23.75(16)
O1 Sr2 O4 C7 3 . 156.25(16)
C8 Sr2 O4 C7 1_455 . 64.00(14)
C8 Sr2 O4 C7 3_655 . -116.00(14)
Sr1 Sr2 O4 C7 . . -53.77(17)
Sr1 Sr2 O4 C7 3 . 126.23(17)
O8 Sr2 O4 Sr1 3_655 3 125.38(6)
O8 Sr2 O4 Sr1 1_455 3 -54.62(6)
N1 Sr2 O4 Sr1 . 3 -143.41(7)
N1 Sr2 O4 Sr1 3 3 36.59(7)
O1 Sr2 O4 Sr1 . 3 -149.98(5)
O1 Sr2 O4 Sr1 3 3 30.02(5)
C8 Sr2 O4 Sr1 1_455 3 -62.23(6)
C8 Sr2 O4 Sr1 3_655 3 117.77(6)
Sr1 Sr2 O4 Sr1 . 3 180.0
O6 C77 O5 Sr1 . . 164.23(14)
C13 C77 O5 Sr1 . . -14.2(2)
O6 Sr1 O5 C77 2_645 . 101.25(15)
O9 Sr1 O5 C77 . . -69.03(14)
O4 Sr1 O5 C77 3 . 163.76(14)
O7 Sr1 O5 C77 . . 7.38(16)
N2 Sr1 O5 C77 . . 11.51(14)
O7 Sr1 O5 C77 3_655 . -98.02(15)
O1 Sr1 O5 C77 . . -155.89(16)
O3 Sr1 O5 C77 3 . 109.00(15)
C7 Sr1 O5 C77 3 . 145.20(14)
Sr1 Sr1 O5 C77 3_655 . -32.20(17)
Sr2 Sr1 O5 C77 . . -165.91(14)
O5 C77 O6 Sr1 . 2_655 91.0(4)
C13 C77 O6 Sr1 . 2_655 -90.7(4)
O8 C8 O7 Sr1 . . 165.97(14)
C9 C8 O7 Sr1 . . -17.2(2)
Sr2 C8 O7 Sr1 1_655 . -155.85(6)
O8 C8 O7 Sr1 . 3_655 -37.4(3)
C9 C8 O7 Sr1 . 3_655 139.42(13)
Sr2 C8 O7 Sr1 1_655 3_655 0.78(18)
O6 Sr1 O7 C8 2_645 . -59.64(15)
O9 Sr1 O7 C8 . . 84.40(14)
O4 Sr1 O7 C8 3 . -139.49(14)
O5 Sr1 O7 C8 . . 16.43(16)
N2 Sr1 O7 C8 . . 12.34(13)
O7 Sr1 O7 C8 3_655 . 160.67(17)
O1 Sr1 O7 C8 . . 132.37(16)
O3 Sr1 O7 C8 3 . -124.99(15)
C7 Sr1 O7 C8 3 . -135.52(14)
Sr1 Sr1 O7 C8 3_655 . 160.67(17)
Sr2 Sr1 O7 C8 . . -172.65(12)
O6 Sr1 O7 Sr1 2_645 3_655 139.69(5)
O9 Sr1 O7 Sr1 . 3_655 -76.27(5)
O4 Sr1 O7 Sr1 3 3_655 59.84(6)
O5 Sr1 O7 Sr1 . 3_655 -144.24(5)
N2 Sr1 O7 Sr1 . 3_655 -148.32(7)
O7 Sr1 O7 Sr1 3_655 3_655 0.0
O1 Sr1 O7 Sr1 . 3_655 -28.30(16)
O3 Sr1 O7 Sr1 3 3_655 74.34(5)
C7 Sr1 O7 Sr1 3 3_655 63.82(5)
Sr2 Sr1 O7 Sr1 . 3_655 26.69(7)
O7 C8 O8 Sr2 . 1_655 81.2(2)
C9 C8 O8 Sr2 . 1_655 -95.67(18)
